data_7028928
loop_
_publ_author_name
'Bolli, Christoph'
'Gellhaar, Jorit'
'Jenne, Carsten'
'Ke\&sler, Mathias'
'Scherer, Harald'
'Seeger, Helene'
'Uzun, Rabiya'

_publ_section_title
;
 Bis(triphenyl-\l(5)-phosphanylidene)ammonium fluoride: a reactive
 fluoride source to access the hypervalent silicates [MenSiF5-n](-) (n =
 0-3).
;
_journal_issue 11
_journal_name_full 'Dalton transactions (Cambridge, England : 2003)'
_journal_page_first 4326
_journal_page_last 4334
_journal_paper_doi 10.1039/c3dt52617h
_journal_volume 43
_journal_year 2014
_chemical_formula_sum 'C38 H35 F5 N O0.5 P2 Si'
_chemical_formula_weight 698.70
_chemical_name_systematic
; 
 ? 
;
_space_group_IT_number 2
_symmetry_cell_setting triclinic
_symmetry_space_group_name_Hall '-P 1'
_symmetry_space_group_name_H-M 'P -1'
_atom_sites_solution_hydrogens geom
_atom_sites_solution_primary direct
_atom_sites_solution_secondary difmap
_audit_creation_method SHELXL-97
_cell_angle_alpha 68.9697(8)
_cell_angle_beta 69.5406(8)
_cell_angle_gamma 70.8268(8)
_cell_formula_units_Z 2
_cell_length_a 11.7234(2)
_cell_length_b 11.7602(2)
_cell_length_c 14.1330(2)
_cell_measurement_reflns_used 9870
_cell_measurement_temperature 100(2)
_cell_measurement_theta_max 35.06
_cell_measurement_theta_min 2.36
_cell_volume 1657.46(5)
_computing_cell_refinement 'CrystalClear (Rigaku Inc., 2007)'
_computing_data_collection 'CrystalClear (Rigaku Inc., 2007)'
_computing_data_reduction 'CrystalClear (Rigaku Inc., 2007)'
_computing_molecular_graphics Diamond
_computing_publication_material 'SHELXL-97 (Sheldrick, 1997)'
_computing_structure_refinement 'SHELXL-97 (Sheldrick, 1997)'
_computing_structure_solution 'SHELXS-97 (Sheldrick, 1997)'
_diffrn_ambient_temperature 100(2)
_diffrn_detector_area_resol_mean 10.0000
_diffrn_measured_fraction_theta_full 1.000
_diffrn_measured_fraction_theta_max 0.956
_diffrn_measurement_device_type 'Rigaku R-AXIS Spider'
_diffrn_measurement_method dtprofit.ref
_diffrn_radiation_detector RX
_diffrn_radiation_monochromator graphite
_diffrn_radiation_source 'sealed tube'
_diffrn_radiation_type MoK\a
_diffrn_radiation_wavelength 0.71073
_diffrn_reflns_av_R_equivalents 0.0268
_diffrn_reflns_av_sigmaI/netI 0.0313
_diffrn_reflns_limit_h_max 17
_diffrn_reflns_limit_h_min -19
_diffrn_reflns_limit_k_max 19
_diffrn_reflns_limit_k_min -19
_diffrn_reflns_limit_l_max 22
_diffrn_reflns_limit_l_min -21
_diffrn_reflns_number 47991
_diffrn_reflns_theta_full 27.00
_diffrn_reflns_theta_max 35.31
_diffrn_reflns_theta_min 1.60
_exptl_absorpt_coefficient_mu 0.227
_exptl_absorpt_correction_T_max 0.9667
_exptl_absorpt_correction_T_min 0.9247
_exptl_absorpt_correction_type multi-scan
_exptl_absorpt_process_details
;
March 2001 T Higashi
;
_exptl_crystal_density_diffrn 1.400
_exptl_crystal_density_method 'not measured'
_exptl_crystal_F_000 726
_exptl_crystal_size_max 0.35
_exptl_crystal_size_mid 0.18
_exptl_crystal_size_min 0.15
_refine_diff_density_max 0.776
_refine_diff_density_min -0.646
_refine_diff_density_rms 0.067
_refine_ls_extinction_method none
_refine_ls_goodness_of_fit_ref 1.032
_refine_ls_hydrogen_treatment refU
_refine_ls_matrix_type full
_refine_ls_number_parameters 484
_refine_ls_number_reflns 14259
_refine_ls_number_restraints 0
_refine_ls_restrained_S_all 1.032
_refine_ls_R_factor_all 0.0576
_refine_ls_R_factor_gt 0.0428
_refine_ls_shift/su_max 0.001
_refine_ls_shift/su_mean 0.000
_refine_ls_structure_factor_coef Fsqd
_refine_ls_weighting_details 'calc w=1/[\s^2^(Fo^2^)+(0.0543P)^2^+0.7515P] where P=(Fo^2^+2Fc^2^)/3'
_refine_ls_weighting_scheme calc
_refine_ls_wR_factor_gt 0.1089
_refine_ls_wR_factor_ref 0.1179
_reflns_number_gt 11406
_reflns_number_total 14259
_reflns_threshold_expression >2sigma(I)
_cod_data_source_file c3dt52617h.txt
_cod_data_source_block shelxl
_cod_original_sg_symbol_H-M P-1
_cod_original_formula_sum 'C38 H35 F5 N O0.50 P2 Si'
_cod_database_code 7028928

loop_
_symmetry_equiv_pos_as_xyz
'x, y, z'
'-x, -y, -z'

loop_
_atom_site_label
_atom_site_type_symbol
_atom_site_fract_x
_atom_site_fract_y
_atom_site_fract_z
_atom_site_U_iso_or_equiv
_atom_site_adp_type
_atom_site_occupancy
_atom_site_symmetry_multiplicity
_atom_site_calc_flag
_atom_site_refinement_flags
_atom_site_disorder_assembly
_atom_site_disorder_group
P1 P 0.65800(2) 0.16076(2) 0.22735(2) 0.01229(5) Uani 1 1 d . . .
N1 N 0.64337(9) 0.06730(8) 0.17638(7) 0.01483(15) Uani 1 1 d . . .
P2 P 0.70545(2) -0.07591(2) 0.18044(2) 0.01238(5) Uani 1 1 d . . .
C1 C 0.50568(10) 0.24845(10) 0.28143(8) 0.01509(17) Uani 1 1 d . . .
C2 C 0.40602(11) 0.27059(11) 0.23975(9) 0.0193(2) Uani 1 1 d . . .
H2 H 0.4174 0.2359 0.1849 0.0279(8) Uiso 1 1 calc R . .
C3 C 0.28983(11) 0.34367(12) 0.27877(11) 0.0244(2) Uani 1 1 d . . .
H3 H 0.2222 0.3593 0.2501 0.0279(8) Uiso 1 1 calc R . .
C4 C 0.27281(12) 0.39365(12) 0.35950(11) 0.0267(3) Uani 1 1 d . . .
H4 H 0.1934 0.4432 0.3859 0.0279(8) Uiso 1 1 calc R . .
C5 C 0.37137(12) 0.37136(12) 0.40168(11) 0.0250(2) Uani 1 1 d . . .
H5 H 0.3592 0.4055 0.4570 0.0279(8) Uiso 1 1 calc R . .
C6 C 0.48809(11) 0.29905(11) 0.36292(9) 0.0190(2) Uani 1 1 d . . .
H6 H 0.5556 0.2841 0.3916 0.0279(8) Uiso 1 1 calc R . .
C7 C 0.74420(10) 0.27167(9) 0.12893(8) 0.01417(17) Uani 1 1 d . . .
C8 C 0.76284(11) 0.36722(10) 0.15521(9) 0.01812(19) Uani 1 1 d . . .
H8 H 0.7320 0.3723 0.2257 0.0279(8) Uiso 1 1 calc R . .
C9 C 0.82660(12) 0.45445(11) 0.07796(10) 0.0210(2) Uani 1 1 d . . .
H9 H 0.8400 0.5187 0.0958 0.0279(8) Uiso 1 1 calc R . .
C10 C 0.87083(11) 0.44787(11) -0.02555(10) 0.0208(2) Uani 1 1 d . . .
H10 H 0.9138 0.5080 -0.0782 0.0279(8) Uiso 1 1 calc R . .
C11 C 0.85229(11) 0.35357(11) -0.05190(9) 0.0192(2) Uani 1 1 d . . .
H11 H 0.8827 0.3493 -0.1226 0.0279(8) Uiso 1 1 calc R . .
C12 C 0.78908(10) 0.26508(10) 0.02523(8) 0.01625(18) Uani 1 1 d . . .
H12 H 0.7766 0.2005 0.0071 0.0279(8) Uiso 1 1 calc R . .
C13 C 0.73055(10) 0.08317(9) 0.33368(8) 0.01367(16) Uani 1 1 d . . .
C14 C 0.66596(10) 0.00423(10) 0.42190(8) 0.01612(18) Uani 1 1 d . . .
H14 H 0.5844 0.0011 0.4260 0.0279(8) Uiso 1 1 calc R . .
C15 C 0.72068(11) -0.06926(10) 0.50313(9) 0.01858(19) Uani 1 1 d . . .
H15 H 0.6767 -0.1228 0.5629 0.0279(8) Uiso 1 1 calc R . .
C16 C 0.84005(12) -0.06471(11) 0.49724(9) 0.0200(2) Uani 1 1 d . . .
H16 H 0.8779 -0.1157 0.5527 0.0279(8) Uiso 1 1 calc R . .
C17 C 0.90396(11) 0.01417(11) 0.41052(10) 0.0206(2) Uani 1 1 d . . .
H17 H 0.9852 0.0174 0.4071 0.0279(8) Uiso 1 1 calc R . .
C18 C 0.84975(10) 0.08864(10) 0.32832(9) 0.01697(18) Uani 1 1 d . . .
H18 H 0.8937 0.1427 0.2691 0.0279(8) Uiso 1 1 calc R . .
C19 C 0.59869(9) -0.17274(10) 0.26774(8) 0.01387(17) Uani 1 1 d . . .
C20 C 0.48132(10) -0.11856(10) 0.32377(9) 0.01627(18) Uani 1 1 d . . .
H20 H 0.4599 -0.0317 0.3185 0.0279(8) Uiso 1 1 calc R . .
C21 C 0.39580(11) -0.19187(12) 0.38734(10) 0.0215(2) Uani 1 1 d . . .
H21 H 0.3160 -0.1550 0.4254 0.0279(8) Uiso 1 1 calc R . .
C22 C 0.42720(12) -0.31891(12) 0.39506(10) 0.0232(2) Uani 1 1 d . . .
H22 H 0.3685 -0.3687 0.4380 0.0279(8) Uiso 1 1 calc R . .
C23 C 0.54444(12) -0.37340(11) 0.34000(10) 0.0224(2) Uani 1 1 d . . .
H23 H 0.5658 -0.4605 0.3459 0.0279(8) Uiso 1 1 calc R . .
C24 C 0.63041(11) -0.30104(10) 0.27644(9) 0.0189(2) Uani 1 1 d . . .
H24 H 0.7104 -0.3384 0.2390 0.0279(8) Uiso 1 1 calc R . .
C25 C 0.73613(10) -0.09351(10) 0.05160(8) 0.01602(18) Uani 1 1 d . . .
C26 C 0.65723(11) -0.01433(13) -0.01191(9) 0.0227(2) Uani 1 1 d . . .
H26 H 0.5902 0.0496 0.0117 0.0279(8) Uiso 1 1 calc R . .
C27 C 0.67745(13) -0.02959(16) -0.11038(10) 0.0305(3) Uani 1 1 d . . .
H27 H 0.6236 0.0238 -0.1537 0.0279(8) Uiso 1 1 calc R . .
C28 C 0.77572(13) -0.12226(16) -0.14543(11) 0.0303(3) Uani 1 1 d . . .
H28 H 0.7891 -0.1318 -0.2127 0.0279(8) Uiso 1 1 calc R . .
C29 C 0.85438(13) -0.20085(13) -0.08266(10) 0.0268(3) Uani 1 1 d . . .
H29 H 0.9218 -0.2640 -0.1070 0.0279(8) Uiso 1 1 calc R . .
C30 C 0.83463(12) -0.18728(11) 0.01630(9) 0.0211(2) Uani 1 1 d . . .
H30 H 0.8881 -0.2417 0.0597 0.0279(8) Uiso 1 1 calc R . .
C31 C 0.85211(10) -0.13555(10) 0.21468(8) 0.01435(17) Uani 1 1 d . . .
C32 C 0.87058(11) -0.23129(10) 0.30497(9) 0.01718(18) Uani 1 1 d . . .
H32 H 0.8056 -0.2727 0.3495 0.0279(8) Uiso 1 1 calc R . .
C33 C 0.98474(12) -0.26606(12) 0.32976(10) 0.0219(2) Uani 1 1 d . . .
H33 H 0.9976 -0.3314 0.3912 0.0279(8) Uiso 1 1 calc R . .
C34 C 1.07966(11) -0.20534(12) 0.26484(10) 0.0231(2) Uani 1 1 d . . .
H34 H 1.1570 -0.2288 0.2823 0.0279(8) Uiso 1 1 calc R . .
C35 C 1.06199(11) -0.11037(12) 0.17437(10) 0.0209(2) Uani 1 1 d . . .
H35 H 1.1274 -0.0695 0.1299 0.0279(8) Uiso 1 1 calc R . .
C36 C 0.94881(10) -0.07517(11) 0.14897(9) 0.01745(19) Uani 1 1 d . . .
H36 H 0.9368 -0.0103 0.0872 0.0279(8) Uiso 1 1 calc R . .
Si1 Si 0.90454(3) 0.38423(4) 0.36830(3) 0.02280(7) Uani 1 1 d . . .
F1 F 0.91795(10) 0.49797(9) 0.25863(7) 0.0405(2) Uani 1 1 d . . .
F2 F 0.89006(12) 0.26443(11) 0.48325(9) 0.0264(3) Uani 0.6638(19) 1 d P . .
F3 F 1.01229(8) 0.28813(9) 0.30658(9) 0.0400(2) Uani 1 1 d . . .
F4 F 0.93168(18) 0.45914(14) 0.42874(11) 0.0426(4) Uani 0.6638(19) 1 d P . .
F5 F 0.76209(13) 0.3915(2) 0.37559(12) 0.0378(4) Uani 0.6638(19) 1 d P . .
F6 F 0.8090(2) 0.4943(2) 0.42786(19) 0.0275(6) Uani 0.3362(19) 1 d P . .
F7 F 0.9993(3) 0.3568(3) 0.4302(2) 0.0385(7) Uani 0.3362(19) 1 d P . .
F8 F 0.7959(3) 0.3271(3) 0.3881(2) 0.0327(7) Uani 0.3362(19) 1 d P . .
O1 O 0.5222(2) 0.5339(2) -0.0250(2) 0.0399(5) Uani 0.50 1 d P . .
C37 C 0.4933(3) 0.4253(3) -0.0211(3) 0.0347(6) Uani 0.50 1 d P A 1
H37A H 0.4013 0.4357 0.0017 0.041(5) Uiso 0.50 1 calc PR A 1
H37B H 0.5297 0.3531 0.0312 0.041(5) Uiso 0.50 1 calc PR A 1
C38 C 0.5441(4) 0.3992(4) -0.1275(3) 0.0447(8) Uani 0.50 1 d P A 1
H38A H 0.5063 0.4696 -0.1788 0.048(4) Uiso 0.50 1 calc PR A 1
H38B H 0.5237 0.3225 -0.1224 0.048(4) Uiso 0.50 1 calc PR A 1
H38C H 0.6352 0.3887 -0.1500 0.048(4) Uiso 0.50 1 calc PR A 1
C39 C 0.4801(3) 0.5605(3) 0.0740(3) 0.0360(7) Uani 0.50 1 d P A 2
H39A H 0.5229 0.4921 0.1245 0.041(5) Uiso 0.50 1 calc PR A 2
H39B H 0.3889 0.5667 0.1024 0.041(5) Uiso 0.50 1 calc PR A 2
C40 C 0.5088(4) 0.6819(3) 0.0596(3) 0.0415(7) Uani 0.50 1 d P A 2
H40A H 0.4645 0.7494 0.0110 0.048(4) Uiso 0.50 1 calc PR A 2
H40B H 0.5991 0.6753 0.0309 0.048(4) Uiso 0.50 1 calc PR A 2
H40C H 0.4815 0.7002 0.1276 0.048(4) Uiso 0.50 1 calc PR A 2

loop_
_atom_site_aniso_label
_atom_site_aniso_U_11
_atom_site_aniso_U_22
_atom_site_aniso_U_33
_atom_site_aniso_U_23
_atom_site_aniso_U_13
_atom_site_aniso_U_12
P1 0.01193(11) 0.01244(11) 0.01278(11) -0.00264(8) -0.00351(8) -0.00383(8)
N1 0.0164(4) 0.0134(4) 0.0163(4) -0.0035(3) -0.0067(3) -0.0036(3)
P2 0.01162(11) 0.01336(11) 0.01259(11) -0.00331(8) -0.00300(8) -0.00395(8)
C1 0.0135(4) 0.0133(4) 0.0164(4) -0.0022(3) -0.0031(3) -0.0036(3)
C2 0.0153(4) 0.0204(5) 0.0197(5) -0.0015(4) -0.0045(4) -0.0056(4)
C3 0.0142(5) 0.0229(5) 0.0290(6) 0.0002(5) -0.0059(4) -0.0033(4)
C4 0.0176(5) 0.0185(5) 0.0332(6) -0.0050(5) 0.0006(5) -0.0008(4)
C5 0.0231(5) 0.0199(5) 0.0283(6) -0.0108(4) 0.0010(5) -0.0041(4)
C6 0.0176(5) 0.0177(5) 0.0210(5) -0.0071(4) -0.0024(4) -0.0041(4)
C7 0.0134(4) 0.0140(4) 0.0144(4) -0.0026(3) -0.0031(3) -0.0043(3)
C8 0.0201(5) 0.0181(5) 0.0176(4) -0.0052(4) -0.0028(4) -0.0082(4)
C9 0.0225(5) 0.0190(5) 0.0227(5) -0.0046(4) -0.0033(4) -0.0104(4)
C10 0.0198(5) 0.0191(5) 0.0208(5) -0.0014(4) -0.0018(4) -0.0095(4)
C11 0.0193(5) 0.0204(5) 0.0153(4) -0.0026(4) -0.0017(4) -0.0070(4)
C12 0.0164(4) 0.0167(4) 0.0151(4) -0.0031(3) -0.0034(3) -0.0053(3)
C13 0.0138(4) 0.0139(4) 0.0137(4) -0.0035(3) -0.0039(3) -0.0036(3)
C14 0.0158(4) 0.0170(4) 0.0151(4) -0.0037(3) -0.0031(3) -0.0050(3)
C15 0.0227(5) 0.0160(4) 0.0147(4) -0.0031(4) -0.0042(4) -0.0035(4)
C16 0.0236(5) 0.0180(5) 0.0193(5) -0.0051(4) -0.0109(4) -0.0002(4)
C17 0.0183(5) 0.0235(5) 0.0229(5) -0.0059(4) -0.0102(4) -0.0038(4)
C18 0.0162(4) 0.0190(5) 0.0177(4) -0.0040(4) -0.0056(4) -0.0065(4)
C19 0.0127(4) 0.0151(4) 0.0143(4) -0.0036(3) -0.0033(3) -0.0047(3)
C20 0.0140(4) 0.0169(4) 0.0180(4) -0.0064(4) -0.0019(3) -0.0043(3)
C21 0.0168(5) 0.0240(5) 0.0232(5) -0.0095(4) 0.0017(4) -0.0084(4)
C22 0.0205(5) 0.0234(5) 0.0259(6) -0.0076(4) 0.0009(4) -0.0120(4)
C23 0.0212(5) 0.0164(5) 0.0281(6) -0.0061(4) -0.0017(4) -0.0078(4)
C24 0.0156(4) 0.0162(4) 0.0235(5) -0.0067(4) -0.0011(4) -0.0050(4)
C25 0.0147(4) 0.0206(5) 0.0151(4) -0.0063(4) -0.0020(3) -0.0075(4)
C26 0.0132(4) 0.0385(7) 0.0181(5) -0.0101(5) -0.0042(4) -0.0055(4)
C27 0.0197(5) 0.0586(9) 0.0192(5) -0.0142(6) -0.0054(4) -0.0125(6)
C28 0.0292(6) 0.0513(8) 0.0204(5) -0.0177(6) 0.0010(5) -0.0215(6)
C29 0.0295(6) 0.0309(6) 0.0234(5) -0.0159(5) 0.0035(5) -0.0131(5)
C30 0.0223(5) 0.0210(5) 0.0198(5) -0.0089(4) -0.0004(4) -0.0065(4)
C31 0.0127(4) 0.0154(4) 0.0151(4) -0.0046(3) -0.0032(3) -0.0036(3)
C32 0.0178(4) 0.0167(4) 0.0174(4) -0.0033(4) -0.0064(4) -0.0040(4)
C33 0.0216(5) 0.0222(5) 0.0228(5) -0.0056(4) -0.0112(4) -0.0011(4)
C34 0.0169(5) 0.0289(6) 0.0282(6) -0.0130(5) -0.0099(4) -0.0013(4)
C35 0.0140(4) 0.0272(5) 0.0246(5) -0.0118(4) -0.0024(4) -0.0064(4)
C36 0.0148(4) 0.0201(5) 0.0173(4) -0.0055(4) -0.0024(4) -0.0055(4)
Si1 0.01781(15) 0.02963(17) 0.02507(16) -0.01643(14) -0.00556(12) -0.00092(12)
F1 0.0503(6) 0.0410(5) 0.0223(4) -0.0078(4) -0.0058(4) -0.0058(4)
F2 0.0264(6) 0.0260(6) 0.0235(6) 0.0001(4) -0.0082(5) -0.0078(4)
F3 0.0240(4) 0.0373(5) 0.0567(6) -0.0302(5) 0.0092(4) -0.0067(3)
F4 0.0764(12) 0.0339(7) 0.0302(7) -0.0101(6) -0.0163(7) -0.0248(8)
F5 0.0175(6) 0.0636(12) 0.0277(7) -0.0166(8) -0.0090(5) 0.0042(7)
F6 0.0318(13) 0.0214(10) 0.0245(11) -0.0134(9) 0.0022(9) -0.0027(9)
F7 0.0284(13) 0.0569(19) 0.0343(14) -0.0176(13) -0.0163(11) -0.0010(12)
F8 0.0309(16) 0.0423(17) 0.0329(14) -0.0203(14) 0.0065(12) -0.0234(13)
O1 0.0439(14) 0.0381(13) 0.0327(12) 0.0000(10) -0.0085(10) -0.0159(10)
C37 0.0267(14) 0.0434(18) 0.0305(16) -0.0055(15) -0.0114(13) -0.0047(13)
C38 0.053(2) 0.0414(18) 0.0402(18) -0.0033(15) -0.0220(17) -0.0103(16)
C39 0.0326(16) 0.0437(18) 0.0242(15) 0.0003(14) -0.0102(13) -0.0071(13)
C40 0.0431(18) 0.0434(18) 0.0338(16) -0.0006(13) -0.0194(14) -0.0058(14)

loop_
_atom_type_symbol
_atom_type_description
_atom_type_scat_dispersion_real
_atom_type_scat_dispersion_imag
_atom_type_scat_source
C C 0.0033 0.0016 'International Tables Vol C Tables 4.2.6.8 and 6.1.1.4'
H H 0.0000 0.0000 'International Tables Vol C Tables 4.2.6.8 and 6.1.1.4'
N N 0.0061 0.0033 'International Tables Vol C Tables 4.2.6.8 and 6.1.1.4'
F F 0.0171 0.0103 'International Tables Vol C Tables 4.2.6.8 and 6.1.1.4'
Si Si 0.0817 0.0704 'International Tables Vol C Tables 4.2.6.8 and 6.1.1.4'
P P 0.1023 0.0942 'International Tables Vol C Tables 4.2.6.8 and 6.1.1.4'
O O 0.0106 0.0060 'International Tables Vol C Tables 4.2.6.8 and 6.1.1.4'

loop_
_geom_angle_atom_site_label_1
_geom_angle_atom_site_label_2
_geom_angle_atom_site_label_3
_geom_angle
_geom_angle_site_symmetry_1
_geom_angle_site_symmetry_3
N1 P1 C13 113.59(5) . .
N1 P1 C7 110.49(5) . .
C13 P1 C7 109.62(5) . .
N1 P1 C1 109.48(5) . .
C13 P1 C1 106.07(5) . .
C7 P1 C1 107.32(5) . .
P2 N1 P1 133.56(6) . .
N1 P2 C31 114.69(5) . .
N1 P2 C19 110.86(5) . .
C31 P2 C19 109.70(5) . .
N1 P2 C25 108.26(5) . .
C31 P2 C25 106.65(5) . .
C19 P2 C25 106.23(5) . .
C2 C1 C6 119.83(10) . .
C2 C1 P1 120.22(8) . .
C6 C1 P1 119.91(8) . .
C3 C2 C1 119.84(11) . .
C4 C3 C2 120.15(12) . .
C5 C4 C3 120.27(11) . .
C4 C5 C6 120.08(12) . .
C5 C6 C1 119.82(11) . .
C12 C7 C8 119.82(10) . .
C12 C7 P1 119.81(8) . .
C8 C7 P1 120.33(8) . .
C9 C8 C7 119.85(10) . .
C8 C9 C10 120.16(11) . .
C11 C10 C9 120.14(10) . .
C10 C11 C12 120.12(10) . .
C7 C12 C11 119.90(10) . .
C18 C13 C14 119.83(10) . .
C18 C13 P1 123.68(8) . .
C14 C13 P1 116.19(8) . .
C15 C14 C13 120.17(10) . .
C14 C15 C16 119.96(10) . .
C17 C16 C15 120.11(11) . .
C16 C17 C18 120.42(11) . .
C17 C18 C13 119.50(10) . .
C20 C19 C24 119.83(10) . .
C20 C19 P2 119.71(8) . .
C24 C19 P2 120.40(8) . .
C21 C20 C19 120.01(10) . .
C22 C21 C20 119.99(11) . .
C21 C22 C23 120.15(11) . .
C24 C23 C22 120.26(11) . .
C23 C24 C19 119.75(10) . .
C26 C25 C30 119.91(10) . .
C26 C25 P2 118.93(8) . .
C30 C25 P2 121.13(9) . .
C25 C26 C27 119.52(12) . .
C28 C27 C26 120.43(13) . .
C29 C28 C27 120.20(12) . .
C28 C29 C30 119.97(12) . .
C29 C30 C25 119.98(12) . .
C32 C31 C36 119.76(10) . .
C32 C31 P2 123.44(8) . .
C36 C31 P2 116.67(8) . .
C31 C32 C33 119.84(11) . .
C34 C33 C32 120.10(11) . .
C33 C34 C35 120.28(11) . .
C36 C35 C34 120.06(11) . .
C35 C36 C31 119.96(11) . .
F8 Si1 F7 132.77(19) . .
F8 Si1 F4 133.34(12) . .
F7 Si1 F4 45.28(13) . .
F8 Si1 F5 26.34(12) . .
F7 Si1 F5 145.71(13) . .
F4 Si1 F5 119.74(10) . .
F8 Si1 F3 96.75(13) . .
F7 Si1 F3 84.18(12) . .
F4 Si1 F3 123.81(8) . .
F5 Si1 F3 116.20(8) . .
F8 Si1 F1 111.37(15) . .
F7 Si1 F1 115.86(13) . .
F4 Si1 F1 92.55(7) . .
F5 Si1 F1 92.69(8) . .
F3 Si1 F1 89.72(5) . .
F8 Si1 F6 91.33(15) . .
F7 Si1 F6 90.91(15) . .
F4 Si1 F6 49.27(11) . .
F5 Si1 F6 71.25(12) . .
F3 Si1 F6 171.88(10) . .
F1 Si1 F6 86.61(9) . .
F8 Si1 F2 68.35(15) . .
F7 Si1 F2 64.42(13) . .
F4 Si1 F2 87.74(7) . .
F5 Si1 F2 87.08(8) . .
F3 Si1 F2 90.19(6) . .
F1 Si1 F2 179.70(6) . .
F6 Si1 F2 93.51(10) . .
Si1 F2 F7 52.40(10) . .
F7 F4 F6 126.2(2) . .
F7 F4 Si1 64.87(14) . .
F6 F4 Si1 68.75(11) . .
F8 F5 Si1 70.2(3) . .
F4 F6 Si1 61.98(11) . .
F4 F7 Si1 69.85(15) . .
F4 F7 F2 101.0(2) . .
Si1 F7 F2 63.18(12) . .
F5 F8 Si1 83.5(3) . .
C37 O1 O1 95.8(4) 2_665 2_665
C37 O1 C37 134.4(3) 2_665 .
O1 O1 C37 38.5(3) 2_665 .
C37 O1 C39 21.1(3) 2_665 .
O1 O1 C39 74.9(3) 2_665 .
C37 O1 C39 113.4(3) . .
C37 O1 C39 160.8(4) 2_665 2_665
O1 O1 C39 65.2(3) 2_665 2_665
C37 O1 C39 26.69(18) . 2_665
C39 O1 C39 140.0(2) . 2_665
O1 C37 C38 111.1(3) . .
O1 C39 C40 108.9(3) . .

loop_
_geom_bond_atom_site_label_1
_geom_bond_atom_site_label_2
_geom_bond_distance
P1 N1 1.5921(9)
P1 C13 1.7928(11)
P1 C7 1.7995(10)
P1 C1 1.7996(11)
N1 P2 1.5888(9)
P2 C31 1.7967(11)
P2 C19 1.7982(10)
P2 C25 1.8032(11)
C1 C2 1.3968(16)
C1 C6 1.4030(16)
C2 C3 1.3944(17)
C3 C4 1.390(2)
C4 C5 1.389(2)
C5 C6 1.3934(16)
C7 C12 1.3951(15)
C7 C8 1.4022(15)
C8 C9 1.3901(16)
C9 C10 1.3926(17)
C10 C11 1.3882(16)
C11 C12 1.3958(15)
C13 C18 1.3943(15)
C13 C14 1.4003(15)
C14 C15 1.3839(16)
C15 C16 1.3903(17)
C16 C17 1.3866(17)
C17 C18 1.3931(16)
C19 C20 1.3968(14)
C19 C24 1.4000(15)
C20 C21 1.3920(15)
C21 C22 1.3891(17)
C22 C23 1.3918(17)
C23 C24 1.3888(16)
C25 C26 1.3940(17)
C25 C30 1.3979(16)
C26 C27 1.3950(17)
C27 C28 1.387(2)
C28 C29 1.384(2)
C29 C30 1.3945(17)
C31 C32 1.3945(15)
C31 C36 1.4041(15)
C32 C33 1.3952(16)
C33 C34 1.3884(18)
C34 C35 1.3905(19)
C35 C36 1.3879(16)
Si1 F8 1.526(3)
Si1 F7 1.531(3)
Si1 F4 1.5877(13)
Si1 F5 1.6120(15)
Si1 F3 1.6228(9)
Si1 F1 1.6419(10)
Si1 F6 1.676(2)
Si1 F2 1.7247(12)
O1 C37 1.403(5)
O1 C39 1.425(5)
C37 C38 1.514(6)
C39 C40 1.501(5)

loop_
_geom_torsion_atom_site_label_1
_geom_torsion_atom_site_label_2
_geom_torsion_atom_site_label_3
_geom_torsion_atom_site_label_4
_geom_torsion
_geom_torsion_site_symmetry_1
C13 P1 N1 P2 -16.75(10) .
C7 P1 N1 P2 106.91(9) .
C1 P1 N1 P2 -135.10(8) .
P1 N1 P2 C31 -21.80(10) .
P1 N1 P2 C19 103.11(9) .
P1 N1 P2 C25 -140.74(8) .
N1 P1 C1 C2 -27.05(10) .
C13 P1 C1 C2 -149.98(9) .
C7 P1 C1 C2 92.90(9) .
N1 P1 C1 C6 155.51(9) .
C13 P1 C1 C6 32.58(10) .
C7 P1 C1 C6 -84.54(10) .
C6 C1 C2 C3 0.50(17) .
P1 C1 C2 C3 -176.94(9) .
C1 C2 C3 C4 -0.49(18) .
C2 C3 C4 C5 0.12(19) .
C3 C4 C5 C6 0.24(19) .
C4 C5 C6 C1 -0.22(18) .
C2 C1 C6 C5 -0.15(17) .
P1 C1 C6 C5 177.30(9) .
N1 P1 C7 C12 -1.10(10) .
C13 P1 C7 C12 124.82(9) .
C1 P1 C7 C12 -120.41(9) .
N1 P1 C7 C8 176.74(9) .
C13 P1 C7 C8 -57.34(10) .
C1 P1 C7 C8 57.44(10) .
C12 C7 C8 C9 -0.39(17) .
P1 C7 C8 C9 -178.24(9) .
C7 C8 C9 C10 0.65(18) .
C8 C9 C10 C11 -0.50(19) .
C9 C10 C11 C12 0.09(18) .
C8 C7 C12 C11 -0.01(16) .
P1 C7 C12 C11 177.84(9) .
C10 C11 C12 C7 0.16(17) .
N1 P1 C13 C18 110.95(9) .
C7 P1 C13 C18 -13.18(10) .
C1 P1 C13 C18 -128.75(9) .
N1 P1 C13 C14 -62.87(9) .
C7 P1 C13 C14 172.99(8) .
C1 P1 C13 C14 57.42(9) .
C18 C13 C14 C15 -0.70(16) .
P1 C13 C14 C15 173.38(8) .
C13 C14 C15 C16 0.04(16) .
C14 C15 C16 C17 0.57(17) .
C15 C16 C17 C18 -0.52(17) .
C16 C17 C18 C13 -0.15(17) .
C14 C13 C18 C17 0.75(16) .
P1 C13 C18 C17 -172.86(9) .
N1 P2 C19 C20 -2.62(10) .
C31 P2 C19 C20 125.06(9) .
C25 P2 C19 C20 -120.02(9) .
N1 P2 C19 C24 174.65(9) .
C31 P2 C19 C24 -57.67(10) .
C25 P2 C19 C24 57.25(10) .
C24 C19 C20 C21 -0.57(17) .
P2 C19 C20 C21 176.71(9) .
C19 C20 C21 C22 0.01(18) .
C20 C21 C22 C23 0.5(2) .
C21 C22 C23 C24 -0.5(2) .
C22 C23 C24 C19 -0.10(19) .
C20 C19 C24 C23 0.62(17) .
P2 C19 C24 C23 -176.65(10) .
N1 P2 C25 C26 -30.88(10) .
C31 P2 C25 C26 -154.79(9) .
C19 P2 C25 C26 88.24(10) .
N1 P2 C25 C30 151.20(9) .
C31 P2 C25 C30 27.29(10) .
C19 P2 C25 C30 -89.68(10) .
C30 C25 C26 C27 0.03(18) .
P2 C25 C26 C27 -177.92(10) .
C25 C26 C27 C28 -0.4(2) .
C26 C27 C28 C29 0.3(2) .
C27 C28 C29 C30 0.3(2) .
C28 C29 C30 C25 -0.62(19) .
C26 C25 C30 C29 0.48(17) .
P2 C25 C30 C29 178.39(9) .
N1 P2 C31 C32 117.00(9) .
C19 P2 C31 C32 -8.52(11) .
C25 P2 C31 C32 -123.16(9) .
N1 P2 C31 C36 -58.84(10) .
C19 P2 C31 C36 175.64(8) .
C25 P2 C31 C36 61.00(9) .
C36 C31 C32 C33 0.33(16) .
P2 C31 C32 C33 -175.39(9) .
C31 C32 C33 C34 0.14(17) .
C32 C33 C34 C35 -0.55(18) .
C33 C34 C35 C36 0.49(18) .
C34 C35 C36 C31 -0.02(17) .
C32 C31 C36 C35 -0.39(16) .
P2 C31 C36 C35 175.61(8) .
F8 Si1 F2 F7 -179.36(18) .
F4 Si1 F2 F7 -40.37(14) .
F5 Si1 F2 F7 -160.32(15) .
F3 Si1 F2 F7 83.45(13) .
F1 Si1 F2 F7 157(47) .
F6 Si1 F2 F7 -89.32(16) .
F8 Si1 F4 F7 112.3(3) .
F5 Si1 F4 F7 140.66(19) .
F3 Si1 F4 F7 -33.41(19) .
F1 Si1 F4 F7 -124.78(18) .
F6 Si1 F4 F7 151.9(2) .
F2 Si1 F4 F7 55.31(18) .
F8 Si1 F4 F6 -39.6(3) .
F7 Si1 F4 F6 -151.9(2) .
F5 Si1 F4 F6 -11.26(16) .
F3 Si1 F4 F6 174.68(12) .
F1 Si1 F4 F6 83.31(13) .
F2 Si1 F4 F6 -96.60(13) .
F7 Si1 F5 F8 -75.8(4) .
F4 Si1 F5 F8 -128.9(3) .
F3 Si1 F5 F8 45.6(3) .
F1 Si1 F5 F8 136.7(3) .
F6 Si1 F5 F8 -137.8(3) .
F2 Si1 F5 F8 -43.1(3) .
F7 F4 F6 Si1 -31.9(2) .
F8 Si1 F6 F4 152.36(18) .
F7 Si1 F6 F4 19.55(16) .
F5 Si1 F6 F4 169.69(14) .
F3 Si1 F6 F4 -33.1(8) .
F1 Si1 F6 F4 -96.31(11) .
F2 Si1 F6 F4 83.97(11) .
F6 F4 F7 Si1 32.9(2) .
F6 F4 F7 F2 -23.0(3) .
Si1 F4 F7 F2 -55.90(11) .
F8 Si1 F7 F4 -113.6(2) .
F5 Si1 F7 F4 -77.7(3) .
F3 Si1 F7 F4 152.62(16) .
F1 Si1 F7 F4 65.77(17) .
F6 Si1 F7 F4 -20.90(17) .
F2 Si1 F7 F4 -114.37(17) .
F8 Si1 F7 F2 0.8(2) .
F4 Si1 F7 F2 114.37(17) .
F5 Si1 F7 F2 36.7(3) .
F3 Si1 F7 F2 -93.01(8) .
F1 Si1 F7 F2 -179.87(6) .
F6 Si1 F7 F2 93.46(11) .
Si1 F2 F7 F4 60.58(15) .
F7 Si1 F8 F5 131.9(3) .
F4 Si1 F8 F5 68.4(4) .
F3 Si1 F8 F5 -139.8(3) .
F1 Si1 F8 F5 -47.4(3) .
F6 Si1 F8 F5 39.5(3) .
F2 Si1 F8 F5 132.7(3) .
C37 O1 C37 C38 179.3(5) 2_665
O1 O1 C37 C38 179.3(5) 2_665
C39 O1 C37 C38 -178.0(3) .
C39 O1 C37 C38 4.4(4) 2_665
C37 O1 C39 C40 -1.9(7) 2_665
O1 O1 C39 C40 -174.9(4) 2_665
C37 O1 C39 C40 -176.6(3) .
C39 O1 C39 C40 -174.9(4) 2_665
